data_7706147
loop_
_publ_author_name
'Guo, Yuan-Yuan'
'Yang, Lin-Jie'
'McNulty, Jason A.'
'Slawin, Alexandra M. Z.'
'Lightfoot, Philip'

_publ_section_title
;
 Structural variations in (001)-oriented layered lead halide perovskites,
 templated by 1,2,4-triazolium.
;
_journal_issue 47
_journal_name_full 'Dalton transactions (Cambridge, England : 2003)'
_journal_page_first 17274
_journal_page_last 17280
_journal_paper_doi 10.1039/d0dt02936j
_journal_volume 49
_journal_year 2020
_chemical_formula_moiety 'Cl12 Pb3, 6(C2 H4 N3)'
_chemical_formula_sum 'C4 H8 Cl4 N6 Pb'
_chemical_formula_weight 489.15
_space_group_crystal_system orthorhombic
_space_group_IT_number 19
_space_group_name_Hall 'P 2ac 2ab'
_space_group_name_H-M_alt 'P 21 21 21'
_atom_sites_solution_hydrogens geom
_audit_creation_method SHELXL-2018/3
_audit_update_record
;
2020-08-20 deposited with the CCDC.	2020-11-17 downloaded from the CCDC.
;
_cell_angle_alpha 90
_cell_angle_beta 90
_cell_angle_gamma 90
_cell_formula_units_Z 12
_cell_length_a 8.313(4)
_cell_length_b 21.426(9)
_cell_length_c 21.959(8)
_cell_measurement_reflns_used 10045
_cell_measurement_temperature 93(2)
_cell_measurement_theta_max 27.4
_cell_measurement_theta_min 2.1
_cell_volume 3911(3)
_computing_molecular_graphics 'Ortep for Windows (Farrugia, 2012)'
_computing_publication_material 'WinGX publication routines (Farrugia, 2012)'
_computing_structure_refinement 'SHELXL-2018/3 (Sheldrick, 2018)'
_diffrn_ambient_temperature 93(2)
_diffrn_measured_fraction_theta_full 0.997
_diffrn_measured_fraction_theta_max 0.995
_diffrn_measurement_device_type
;
Rigaku Pilatus 200K
;
_diffrn_radiation_type MoK\a
_diffrn_radiation_wavelength 0.71075
_diffrn_reflns_av_R_equivalents 0.0754
_diffrn_reflns_av_unetI/netI 0.0438
_diffrn_reflns_Laue_measured_fraction_full 0.997
_diffrn_reflns_Laue_measured_fraction_max 0.995
_diffrn_reflns_limit_h_max 9
_diffrn_reflns_limit_h_min -10
_diffrn_reflns_limit_k_max 25
_diffrn_reflns_limit_k_min -25
_diffrn_reflns_limit_l_max 26
_diffrn_reflns_limit_l_min -26
_diffrn_reflns_number 50108
_diffrn_reflns_point_group_measured_fraction_full 0.997
_diffrn_reflns_point_group_measured_fraction_max 0.994
_diffrn_reflns_theta_full 25.242
_diffrn_reflns_theta_max 25.348
_diffrn_reflns_theta_min 1.855
_diffrn_source 'Rotating Anode'
_exptl_absorpt_coefficient_mu 13.739
_exptl_absorpt_correction_T_max 1
_exptl_absorpt_correction_T_min 0.412
_exptl_absorpt_correction_type multi-scan
_exptl_absorpt_process_details 'REQAB (Rigaku, 1998)'
_exptl_crystal_colour Colorless
_exptl_crystal_density_diffrn 2.492
_exptl_crystal_density_method 'not measured'
_exptl_crystal_description Platelet
_exptl_crystal_F_000 2688
_exptl_crystal_size_max 0.04
_exptl_crystal_size_mid 0.03
_exptl_crystal_size_min 0.01
_refine_diff_density_max 1.780
_refine_diff_density_min -2.181
_refine_diff_density_rms 0.158
_refine_ls_abs_structure_details
;
 Flack x determined using 2052 quotients [(I+)-(I-)]/[(I+)+(I-)]
 (Parsons, Flack and Wagner, Acta Cryst. B69 (2013) 249-259).
;
_refine_ls_abs_structure_Flack 0.497(14)
_refine_ls_extinction_method none
_refine_ls_goodness_of_fit_ref 0.892
_refine_ls_hydrogen_treatment constr
_refine_ls_matrix_type full
_refine_ls_number_parameters 406
_refine_ls_number_reflns 7112
_refine_ls_number_restraints 0
_refine_ls_restrained_S_all 0.892
_refine_ls_R_factor_all 0.0407
_refine_ls_R_factor_gt 0.0314
_refine_ls_shift/su_max 0.001
_refine_ls_shift/su_mean 0.000
_refine_ls_structure_factor_coef Fsqd
_refine_ls_weighting_details 'w=1/[\s^2^(Fo^2^)+(0.0321P)^2^] where P=(Fo^2^+2Fc^2^)/3'
_refine_ls_weighting_scheme calc
_refine_ls_wR_factor_gt 0.0690
_refine_ls_wR_factor_ref 0.0708
_reflns_Friedel_coverage 0.773
_reflns_Friedel_fraction_full 0.996
_reflns_Friedel_fraction_max 0.993
_reflns_number_gt 5237
_reflns_number_total 7112
_reflns_threshold_expression 'I > 2\s(I)'
_cod_data_source_file d0dt02936j3.cif
_cod_data_source_block T2PbCl4_93K
_cod_depositor_comments
;
The following automatic conversions were performed:

data item '_exptl_absorpt_correction_type' value 'Multi-scan' was
changed to 'multi-scan' in accordance with the
/home/data/users/saulius/crontab/automatic-downloads/rss-feeds/RSC/lib/dictionaries/cif_core.dic
dictionary named 'cif_core.dic' version 2.4.2 last updated on
2011-04-26.

Automatic conversion script
Id: cif_fix_values 7556 2019-12-06 15:28:31Z antanas 
;
_cod_database_code 7706147
_shelx_shelxl_version_number 2018/3
_shelx_space_group_comment
;
The symmetry employed for this shelxl refinement is uniquely defined
by the following loop, which should always be used as a source of
symmetry information in preference to the above space-group names.
They are only intended as comments.
;

loop_
_space_group_symop_operation_xyz
'x, y, z'
'-x+1/2, -y, z+1/2'
'-x, y+1/2, -z+1/2'
'x+1/2, -y+1/2, -z'

loop_
_atom_site_label
_atom_site_type_symbol
_atom_site_fract_x
_atom_site_fract_y
_atom_site_fract_z
_atom_site_U_iso_or_equiv
_atom_site_adp_type
_atom_site_occupancy
_atom_site_site_symmetry_order
_atom_site_calc_flag
_atom_site_refinement_flags_posn
_atom_site_refinement_flags_adp
_atom_site_refinement_flags_occupancy
_atom_site_disorder_assembly
_atom_site_disorder_group
Pb1 Pb 0.50835(13) 0.48563(2) 0.62787(3) 0.01398(13) Uani 1 1 d . . . . .
Pb2 Pb -0.00833(15) 0.48856(2) 0.79476(3) 0.01757(15) Uani 1 1 d . . . . .
Pb3 Pb 0.99055(14) 0.49675(3) 0.46119(3) 0.02156(17) Uani 1 1 d . . . . .
Cl1 Cl 0.5167(6) 0.62010(16) 0.62888(19) 0.0248(9) Uani 1 1 d . . . . .
Cl2 Cl 0.5191(6) 0.35312(16) 0.6286(2) 0.0307(10) Uani 1 1 d . . . . .
Cl3 Cl 0.6793(6) 0.48510(18) 0.7381(2) 0.0272(10) Uani 1 1 d . . . . .
Cl4 Cl 0.2365(6) 0.48362(17) 0.70219(19) 0.0219(10) Uani 1 1 d . . . . .
Cl5 Cl 1.2638(6) 0.48866(19) 0.5346(2) 0.0296(10) Uani 1 1 d . . . . .
Cl6 Cl 0.8214(6) 0.48596(18) 0.5715(2) 0.0283(10) Uani 1 1 d . . . . .
Cl7 Cl -0.0170(6) 0.62202(18) 0.78806(18) 0.0255(9) Uani 1 1 d . . . . .
Cl8 Cl -0.0188(6) 0.35567(17) 0.8048(2) 0.0269(9) Uani 1 1 d . . . . .
Cl9 Cl 0.2646(6) 0.4942(2) 0.8692(2) 0.0352(10) Uani 1 1 d . . . . .
Cl10 Cl -0.1786(6) 0.4998(2) 0.9049(2) 0.0368(10) Uani 1 1 d . . . . .
Cl11 Cl 0.9818(6) 0.36429(16) 0.45279(19) 0.0274(9) Uani 1 1 d . . . . .
Cl12 Cl 0.9817(6) 0.63090(17) 0.4706(2) 0.0285(9) Uani 1 1 d . . . . .
N1 N 0.898(2) 0.6334(7) 0.6304(8) 0.026(4) Uani 1 1 d . . . . .
H1 H 0.807434 0.614567 0.626714 0.032 Uiso 1 1 calc R U . . .
N2 N 0.912(2) 0.6955(8) 0.6409(8) 0.033(4) Uani 1 1 d . . . . .
N3 N 1.1478(19) 0.6494(8) 0.6362(8) 0.031(4) Uani 1 1 d . . . . .
H2 H 1.250473 0.644542 0.636366 0.037 Uiso 1 1 calc R U . . .
C1 C 1.067(2) 0.7035(10) 0.6460(9) 0.027(4) Uani 1 1 d . . . . .
H3 H 1.115741 0.741464 0.655152 0.033 Uiso 1 1 calc R U . . .
C2 C 1.037(2) 0.6048(7) 0.6264(8) 0.028(4) Uani 1 1 d . . . . .
H4 H 1.055459 0.562801 0.618385 0.034 Uiso 1 1 calc R U . . .
N4 N -0.0977(19) 0.3415(8) 0.6313(8) 0.029(4) Uani 1 1 d . . . . .
H5 H -0.186429 0.359528 0.621380 0.035 Uiso 1 1 calc R U . . .
N5 N -0.0893(19) 0.2825(8) 0.6576(8) 0.029(4) Uani 1 1 d . . . . .
N6 N 0.1516(18) 0.3247(6) 0.6429(7) 0.022(3) Uani 1 1 d . . . . .
H6 H 0.254466 0.329132 0.642545 0.026 Uiso 1 1 calc R U . . .
C3 C 0.067(2) 0.2740(8) 0.6635(10) 0.027(4) Uani 1 1 d . . . . .
H7 H 0.114311 0.238267 0.679547 0.033 Uiso 1 1 calc R U . . .
C4 C 0.042(2) 0.3662(8) 0.6233(8) 0.024(4) Uani 1 1 d . . . . .
H8 H 0.063412 0.405470 0.607123 0.028 Uiso 1 1 calc R U . . .
N7 N 0.603(2) 0.6361(8) 0.7898(7) 0.027(4) Uani 1 1 d . . . . .
H9 H 0.693823 0.617565 0.784135 0.033 Uiso 1 1 calc R U . . .
N8 N 0.586(2) 0.6989(8) 0.8037(7) 0.026(4) Uani 1 1 d . . . . .
N9 N 0.3513(19) 0.6516(8) 0.7976(7) 0.030(4) Uani 1 1 d . . . . .
H10 H 0.248814 0.646342 0.798600 0.036 Uiso 1 1 calc R U . . .
C5 C 0.433(2) 0.7050(10) 0.8071(9) 0.029(5) Uani 1 1 d . . . . .
H11 H 0.383230 0.742853 0.815479 0.034 Uiso 1 1 calc R U . . .
C6 C 0.462(2) 0.6090(8) 0.7863(8) 0.027(4) Uani 1 1 d . . . . .
H12 H 0.443894 0.567138 0.777495 0.033 Uiso 1 1 calc R U . . .
N10 N 0.599(2) 0.3425(9) 0.8068(8) 0.031(4) Uani 1 1 d . . . . .
H13 H 0.689006 0.360556 0.798577 0.037 Uiso 1 1 calc R U . . .
N11 N 0.5865(19) 0.2843(8) 0.8289(8) 0.028(4) Uani 1 1 d . . . . .
N12 N 0.3506(19) 0.3283(7) 0.8170(7) 0.028(4) Uani 1 1 d . . . . .
H14 H 0.247902 0.333314 0.816977 0.034 Uiso 1 1 calc R U . . .
C7 C 0.433(2) 0.2769(8) 0.8354(9) 0.023(4) Uani 1 1 d . . . . .
H15 H 0.384879 0.240965 0.850741 0.028 Uiso 1 1 calc R U . . .
C8 C 0.458(2) 0.3684(9) 0.7994(9) 0.030(5) Uani 1 1 d . . . . .
H16 H 0.438164 0.408197 0.784329 0.036 Uiso 1 1 calc R U . . .
N13 N 1.600(2) 0.3502(8) 0.4568(8) 0.033(4) Uani 1 1 d . . . . .
H17 H 1.689829 0.368217 0.448662 0.040 Uiso 1 1 calc R U . . .
N14 N 1.5872(19) 0.2913(8) 0.4779(8) 0.031(4) Uani 1 1 d . . . . .
N15 N 1.3514(19) 0.3349(8) 0.4665(8) 0.033(4) Uani 1 1 d . . . . .
H18 H 1.248682 0.339482 0.466605 0.039 Uiso 1 1 calc R U . . .
C9 C 1.432(2) 0.2824(9) 0.4832(9) 0.030(5) Uani 1 1 d . . . . .
H19 H 1.383956 0.245661 0.496527 0.036 Uiso 1 1 calc R U . . .
C10 C 1.457(2) 0.3773(9) 0.4501(9) 0.035(5) Uani 1 1 d . . . . .
H20 H 1.436086 0.417663 0.436638 0.041 Uiso 1 1 calc R U . . .
N16 N 1.602(2) 0.6445(8) 0.4715(8) 0.031(4) Uani 1 1 d . . . . .
H21 H 1.694276 0.627056 0.465662 0.037 Uiso 1 1 calc R U . . .
N17 N 1.584(2) 0.7051(8) 0.4880(8) 0.035(4) Uani 1 1 d . . . . .
N18 N 1.351(2) 0.6586(8) 0.4781(7) 0.033(4) Uani 1 1 d . . . . .
H22 H 1.248866 0.653287 0.478261 0.039 Uiso 1 1 calc R U . . .
C11 C 1.429(2) 0.7113(10) 0.4902(10) 0.038(5) Uani 1 1 d . . . . .
H23 H 1.377970 0.748723 0.499256 0.046 Uiso 1 1 calc R U . . .
C12 C 1.4629(19) 0.6151(8) 0.4656(7) 0.023(4) Uani 1 1 d . . . . .
H24 H 1.446077 0.573553 0.455064 0.027 Uiso 1 1 calc R U . . .

loop_
_atom_site_aniso_label
_atom_site_aniso_U_11
_atom_site_aniso_U_22
_atom_site_aniso_U_33
_atom_site_aniso_U_23
_atom_site_aniso_U_13
_atom_site_aniso_U_12
Pb1 0.0070(3) 0.0216(2) 0.0133(3) 0.00096(16) 0.0000(4) 0.0006(3)
Pb2 0.0085(3) 0.0300(3) 0.0142(3) -0.00203(17) 0.0000(3) -0.0001(4)
Pb3 0.0094(4) 0.0403(3) 0.0150(3) 0.0026(2) 0.0006(3) 0.0002(4)
Cl1 0.0117(19) 0.0256(15) 0.037(2) 0.0033(13) -0.003(2) 0.0012(15)
Cl2 0.013(2) 0.0211(16) 0.058(3) -0.0043(15) 0.000(2) 0.0019(15)
Cl3 0.016(2) 0.045(2) 0.020(2) -0.0009(15) -0.0080(17) -0.0012(15)
Cl4 0.014(2) 0.040(2) 0.011(2) 0.0006(13) 0.0056(16) 0.0026(17)
Cl5 0.017(2) 0.052(2) 0.020(2) -0.0004(16) -0.0028(18) 0.0014(18)
Cl6 0.017(2) 0.043(2) 0.025(2) 0.0041(16) 0.0078(17) 0.0027(15)
Cl7 0.014(2) 0.0311(17) 0.031(2) -0.0059(13) -0.0025(19) -0.0036(17)
Cl8 0.014(2) 0.0295(17) 0.037(2) 0.0034(14) 0.0023(19) -0.0009(17)
Cl9 0.017(2) 0.066(3) 0.022(2) -0.0013(19) -0.0032(17) -0.001(2)
Cl10 0.019(2) 0.062(3) 0.029(2) -0.004(2) 0.0096(18) 0.0010(18)
Cl11 0.013(2) 0.0404(18) 0.029(2) -0.0041(15) 0.0021(18) 0.0031(16)
Cl12 0.009(2) 0.0411(19) 0.035(2) 0.0081(15) -0.0033(18) -0.0008(16)
N1 0.022(8) 0.025(7) 0.032(9) 0.006(6) -0.007(6) -0.003(6)
N2 0.015(9) 0.031(9) 0.052(11) 0.009(7) -0.001(7) -0.003(6)
N3 0.007(8) 0.048(10) 0.038(10) 0.013(7) 0.006(6) 0.005(6)
C1 0.013(9) 0.031(10) 0.039(11) 0.003(7) 0.000(7) 0.000(6)
C2 0.031(11) 0.025(7) 0.029(9) 0.008(6) 0.003(8) 0.004(7)
N4 0.011(8) 0.037(9) 0.040(9) 0.000(7) -0.003(7) 0.004(6)
N5 0.011(8) 0.029(8) 0.048(10) -0.001(7) 0.000(6) -0.004(5)
N6 0.011(7) 0.026(7) 0.028(8) -0.009(5) 0.002(5) -0.002(5)
C3 0.013(9) 0.018(8) 0.050(11) -0.010(7) 0.004(7) 0.001(6)
C4 0.022(10) 0.033(8) 0.017(8) 0.001(6) 0.002(6) -0.006(6)
N7 0.015(8) 0.047(9) 0.020(8) -0.005(6) -0.005(6) 0.000(6)
N8 0.022(9) 0.032(9) 0.023(9) -0.007(6) 0.002(6) 0.001(6)
N9 0.009(8) 0.066(11) 0.016(8) -0.008(7) 0.004(6) -0.013(7)
C5 0.010(9) 0.036(11) 0.040(12) 0.000(8) -0.002(7) 0.002(7)
C6 0.022(10) 0.046(9) 0.013(8) -0.017(6) 0.007(7) -0.014(7)
N10 0.013(8) 0.055(11) 0.026(9) -0.001(7) 0.001(6) -0.011(7)
N11 0.017(8) 0.031(8) 0.037(10) 0.000(6) 0.002(6) 0.002(6)
N12 0.014(8) 0.044(9) 0.027(9) -0.003(6) 0.011(6) 0.005(6)
C7 0.022(9) 0.022(8) 0.026(9) -0.001(6) 0.003(7) 0.008(6)
C8 0.023(11) 0.033(9) 0.033(10) 0.002(7) 0.004(7) -0.004(7)
N13 0.024(9) 0.042(9) 0.034(9) -0.008(7) 0.008(7) 0.003(6)
N14 0.015(8) 0.035(9) 0.045(10) -0.012(7) 0.000(7) 0.003(6)
N15 0.009(7) 0.049(9) 0.040(9) -0.008(7) 0.005(6) 0.000(6)
C9 0.030(10) 0.027(9) 0.033(10) -0.009(7) 0.006(7) 0.001(6)
C10 0.026(11) 0.049(10) 0.029(10) -0.007(7) 0.010(8) 0.002(7)
N16 0.015(8) 0.050(10) 0.028(9) 0.012(7) 0.000(6) 0.001(6)
N17 0.018(8) 0.042(10) 0.044(10) 0.017(7) 0.002(6) 0.001(6)
N18 0.014(8) 0.053(10) 0.030(9) 0.012(7) 0.000(6) -0.004(6)
C11 0.021(10) 0.048(12) 0.045(12) 0.019(9) 0.003(8) 0.011(8)
C12 0.006(8) 0.046(9) 0.015(8) -0.003(6) 0.005(6) 0.000(6)

loop_
_atom_type_symbol
_atom_type_description
_atom_type_scat_dispersion_real
_atom_type_scat_dispersion_imag
_atom_type_scat_source
Pb Pb -3.3944 10.1111 'International Tables Vol C Tables 4.2.6.8 and 6.1.1.4'
Cl Cl 0.1484 0.1585 'International Tables Vol C Tables 4.2.6.8 and 6.1.1.4'
N N 0.0061 0.0033 'International Tables Vol C Tables 4.2.6.8 and 6.1.1.4'
C C 0.0033 0.0016 'International Tables Vol C Tables 4.2.6.8 and 6.1.1.4'
H H 0.0000 0.0000 'International Tables Vol C Tables 4.2.6.8 and 6.1.1.4'

loop_
_geom_angle_atom_site_label_1
_geom_angle_atom_site_label_2
_geom_angle_atom_site_label_3
_geom_angle
_geom_angle_site_symmetry_1
_geom_angle_site_symmetry_3
_geom_angle_publ_flag
Cl4 Pb1 Cl3 84.57(15) . . ?
Cl4 Pb1 Cl2 90.39(12) . . ?
Cl3 Pb1 Cl2 88.59(13) . . ?
Cl4 Pb1 Cl1 91.75(12) . . ?
Cl3 Pb1 Cl1 89.15(12) . . ?
Cl2 Pb1 Cl1 176.73(14) . . ?
Cl4 Pb1 Cl6 169.58(13) . . ?
Cl3 Pb1 Cl6 85.04(18) . . ?
Cl2 Pb1 Cl6 88.65(13) . . ?
Cl1 Pb1 Cl6 88.80(12) . . ?
Cl4 Pb1 Cl5 81.08(18) . 1_455 ?
Cl3 Pb1 Cl5 165.58(14) . 1_455 ?
Cl2 Pb1 Cl5 92.78(13) . 1_455 ?
Cl1 Pb1 Cl5 90.00(12) . 1_455 ?
Cl6 Pb1 Cl5 109.33(16) . 1_455 ?
Cl9 Pb2 Cl10 84.36(15) . . ?
Cl9 Pb2 Cl8 91.31(14) . . ?
Cl10 Pb2 Cl8 90.18(14) . . ?
Cl9 Pb2 Cl7 90.41(14) . . ?
Cl10 Pb2 Cl7 86.92(14) . . ?
Cl8 Pb2 Cl7 176.48(15) . . ?
Cl9 Pb2 Cl4 80.85(18) . . ?
Cl10 Pb2 Cl4 165.06(15) . . ?
Cl8 Pb2 Cl4 92.27(12) . . ?
Cl7 Pb2 Cl4 91.05(12) . . ?
Cl9 Pb2 Cl3 169.75(14) . 1_455 ?
Cl10 Pb2 Cl3 85.40(16) . 1_455 ?
Cl8 Pb2 Cl3 88.87(13) . 1_455 ?
Cl7 Pb2 Cl3 88.90(13) . 1_455 ?
Cl4 Pb2 Cl3 109.38(15) . 1_455 ?
Cl5 Pb3 Cl6 84.51(16) . . ?
Cl5 Pb3 Cl11 89.79(13) . . ?
Cl6 Pb3 Cl11 87.77(12) . . ?
Cl5 Pb3 Cl9 80.42(17) . 2_664 ?
Cl6 Pb3 Cl9 164.93(15) . 2_664 ?
Cl11 Pb3 Cl9 92.27(13) . 2_664 ?
Cl5 Pb3 Cl10 169.91(14) . 2_564 ?
Cl6 Pb3 Cl10 85.48(17) . 2_564 ?
Cl11 Pb3 Cl10 88.58(14) . 2_564 ?
Cl9 Pb3 Cl10 109.59(15) 2_664 2_564 ?
Cl5 Pb3 Cl12 92.38(12) . . ?
Cl6 Pb3 Cl12 90.44(12) . . ?
Cl11 Pb3 Cl12 177.05(13) . . ?
Cl9 Pb3 Cl12 90.07(14) 2_664 . ?
Cl10 Pb3 Cl12 88.94(14) 2_564 . ?
Pb1 Cl3 Pb2 145.95(19) . 1_655 ?
Pb1 Cl4 Pb2 170.41(19) . . ?
Pb3 Cl5 Pb1 169.9(2) . 1_655 ?
Pb3 Cl6 Pb1 145.3(2) . . ?
Pb2 Cl9 Pb3 170.9(2) . 2_665 ?
Pb2 Cl10 Pb3 145.70(19) . 2_565 ?
C2 N1 N2 113.4(15) . . ?
C1 N2 N1 103.1(17) . . ?
C2 N3 C1 107.1(16) . . ?
N2 C1 N3 111(2) . . ?
N1 C2 N3 105.1(14) . . ?
C4 N4 N5 112.5(15) . . ?
C3 N5 N4 102.4(16) . . ?
C4 N6 C3 106.5(16) . . ?
N5 C3 N6 111.3(18) . . ?
N4 C4 N6 107.2(15) . . ?
C6 N7 N8 110.6(15) . . ?
C5 N8 N7 102.3(17) . . ?
C6 N9 C5 105.2(16) . . ?
N8 C5 N9 114(2) . . ?
N7 C6 N9 107.9(15) . . ?
C8 N10 N11 111.6(16) . . ?
C7 N11 N10 103.4(16) . . ?
C8 N12 C7 106.2(17) . . ?
N11 C7 N12 111.3(18) . . ?
N12 C8 N10 107.5(16) . . ?
C10 N13 N14 112.1(16) . . ?
C9 N14 N13 104.1(16) . . ?
C10 N15 C9 108.5(17) . . ?
N14 C9 N15 109.9(19) . . ?
N15 C10 N13 105.3(16) . . ?
C12 N16 N17 112.4(16) . . ?
C11 N17 N16 102.8(19) . . ?
C11 N18 C12 107.1(16) . . ?
N17 C11 N18 113(2) . . ?
N16 C12 N18 104.7(14) . . ?

loop_
_geom_bond_atom_site_label_1
_geom_bond_atom_site_label_2
_geom_bond_distance
_geom_bond_site_symmetry_2
_geom_bond_publ_flag
Pb1 Cl4 2.788(5) . ?
Pb1 Cl3 2.808(5) . ?
Pb1 Cl2 2.841(4) . ?
Pb1 Cl1 2.882(4) . ?
Pb1 Cl6 2.882(5) . ?
Pb1 Cl5 2.886(5) 1_455 ?
Pb2 Cl9 2.800(5) . ?
Pb2 Cl10 2.813(4) . ?
Pb2 Cl8 2.857(4) . ?
Pb2 Cl7 2.864(4) . ?
Pb2 Cl4 2.879(5) . ?
Pb2 Cl3 2.880(5) 1_455 ?
Pb3 Cl5 2.791(5) . ?
Pb3 Cl6 2.809(5) . ?
Pb3 Cl11 2.845(4) . ?
Pb3 Cl9 2.874(5) 2_664 ?
Pb3 Cl10 2.874(5) 2_564 ?
Pb3 Cl12 2.883(4) . ?
N1 C2 1.31(2) . ?
N1 N2 1.36(2) . ?
N2 C1 1.31(2) . ?
N3 C2 1.34(2) . ?
N3 C1 1.36(3) . ?
N4 C4 1.29(2) . ?
N4 N5 1.39(2) . ?
N5 C3 1.32(2) . ?
N6 C4 1.34(2) . ?
N6 C3 1.37(2) . ?
N7 C6 1.31(2) . ?
N7 N8 1.39(2) . ?
N8 C5 1.28(2) . ?
N9 C6 1.32(3) . ?
N9 C5 1.35(3) . ?
N10 C8 1.31(3) . ?
N10 N11 1.34(2) . ?
N11 C7 1.30(2) . ?
N12 C8 1.30(2) . ?
N12 C7 1.36(2) . ?
N13 C10 1.33(3) . ?
N13 N14 1.35(2) . ?
N14 C9 1.31(2) . ?
N15 C10 1.31(2) . ?
N15 C9 1.36(2) . ?
N16 C12 1.33(2) . ?
N16 N17 1.36(2) . ?
N17 C11 1.29(2) . ?
N18 C11 1.33(3) . ?
N18 C12 1.34(2) . ?

loop_
_geom_hbond_atom_site_label_D
_geom_hbond_atom_site_label_H
_geom_hbond_atom_site_label_A
_geom_hbond_distance_DH
_geom_hbond_distance_HA
_geom_hbond_distance_DA
_geom_hbond_angle_DHA
_geom_hbond_site_symmetry_A
_geom_hbond_publ_flag
N1 H1 Cl1 0.86 2.42 3.185(17) 148.5 . yes
N3 H2 Cl1 0.86 2.28 3.135(16) 172.3 1_655 yes
N4 H5 Cl2 0.86 2.46 3.196(17) 144.4 1_455 yes
N4 H5 Cl6 0.86 2.92 3.428(17) 119.4 1_455 yes
N6 H6 Cl2 0.86 2.28 3.130(16) 170.0 . yes
N7 H9 Cl7 0.86 2.41 3.171(18) 148.3 1_655 yes
N10 H13 Cl3 0.86 2.98 3.472(18) 118.2 . yes
N10 H13 Cl8 0.86 2.43 3.188(18) 146.6 1_655 yes
N12 H14 Cl8 0.86 2.28 3.137(17) 171.6 . yes
N13 H17 Cl10 0.86 2.99 3.472(18) 117.6 2_664 yes
N13 H17 Cl11 0.86 2.43 3.191(18) 147.7 1_655 yes
N15 H18 Cl11 0.86 2.30 3.151(17) 169.7 . yes
N16 H21 Cl12 0.86 2.39 3.166(17) 149.9 1_655 yes
N18 H22 Cl12 0.86 2.28 3.135(17) 173.6 . yes
